data_7048255
loop_
_publ_author_name
'Gao, Chao-Ying'
'Yang, Yang'
'Liu, Jinghai'
'Sun, Zhong-Ming'

_publ_section_title
;
 A Ni<sup>II</sup>-cluster-based MOF as an efficient heterogeneous
 catalyst for the chemical transformation of CO<sub>2</sub>.
;
_journal_issue 4
_journal_name_full 'Dalton transactions (Cambridge, England : 2003)'
_journal_page_first 1246
_journal_page_last 1250
_journal_paper_doi 10.1039/c8dt04284e
_journal_volume 48
_journal_year 2019
_chemical_formula_sum 'C2.38 H0.86 N0 Ni0.38 O1.9 Si0.1'
_chemical_formula_weight 84.98
_space_group_crystal_system orthorhombic
_space_group_IT_number 62
_space_group_name_Hall '-P 2ac 2n'
_space_group_name_H-M_alt 'P n m a'
_symmetry_space_group_name_Hall '-P 2ac 2n'
_symmetry_space_group_name_H-M 'P n m a'
_atom_sites_solution_hydrogens geom
_audit_creation_method SHELXL-2014/7
_audit_update_record
;
2018-10-09 deposited with the CCDC.
2018-11-27 downloaded from the CCDC.
;
_cell_angle_alpha 90
_cell_angle_beta 90
_cell_angle_gamma 90
_cell_formula_units_Z 42
_cell_length_a 12.260(3)
_cell_length_b 18.225(5)
_cell_length_c 19.795(5)
_cell_measurement_reflns_used 4524
_cell_measurement_temperature 296(2)
_cell_measurement_theta_max 26.13
_cell_measurement_theta_min 1.95
_cell_volume 4423(2)
_computing_structure_refinement 'SHELXL-2014/7 (Sheldrick, 2014)'
_diffrn_ambient_temperature 296(2)
_diffrn_measured_fraction_theta_full 1.000
_diffrn_measured_fraction_theta_max 0.993
_diffrn_measurement_device_type 'Bruken APEX-II CCD'
_diffrn_radiation_type MoK\a
_diffrn_radiation_wavelength 0.71073
_diffrn_reflns_av_R_equivalents 0.0931
_diffrn_reflns_av_unetI/netI 0.0621
_diffrn_reflns_Laue_measured_fraction_full 1.000
_diffrn_reflns_Laue_measured_fraction_max 0.993
_diffrn_reflns_limit_h_max 15
_diffrn_reflns_limit_h_min -15
_diffrn_reflns_limit_k_max 22
_diffrn_reflns_limit_k_min -14
_diffrn_reflns_limit_l_max 24
_diffrn_reflns_limit_l_min -24
_diffrn_reflns_number 26769
_diffrn_reflns_point_group_measured_fraction_full 1.000
_diffrn_reflns_point_group_measured_fraction_max 0.993
_diffrn_reflns_theta_full 25.242
_diffrn_reflns_theta_max 26.128
_diffrn_reflns_theta_min 1.954
_exptl_absorpt_coefficient_mu 1.767
_exptl_crystal_colour green
_exptl_crystal_density_diffrn 1.340
_exptl_crystal_description block
_exptl_crystal_F_000 1780
_refine_diff_density_max 2.207
_refine_diff_density_min -0.789
_refine_diff_density_rms 0.131
_refine_ls_extinction_method none
_refine_ls_goodness_of_fit_ref 1.048
_refine_ls_hydrogen_treatment constr
_refine_ls_matrix_type full
_refine_ls_number_parameters 232
_refine_ls_number_reflns 4524
_refine_ls_number_restraints 0
_refine_ls_restrained_S_all 1.048
_refine_ls_R_factor_all 0.0775
_refine_ls_R_factor_gt 0.0598
_refine_ls_shift/su_max 0.001
_refine_ls_shift/su_mean 0.000
_refine_ls_structure_factor_coef Fsqd
_refine_ls_weighting_details 'w=1/[\s^2^(Fo^2^)+(0.1084P)^2^] where P=(Fo^2^+2Fc^2^)/3'
_refine_ls_weighting_scheme calc
_refine_ls_wR_factor_gt 0.1717
_refine_ls_wR_factor_ref 0.1818
_reflns_Friedel_coverage 0.000
_reflns_number_gt 3298
_reflns_number_total 4524
_reflns_threshold_expression 'I > 2\s(I)'
_cod_data_source_file c8dt04284e2.cif
_cod_data_source_block 1_sq_d
_cod_depositor_comments 'Adding full bibliography for 7048255.cif.'
_cod_original_formula_sum 'C2.38 H0.86 N0 Ni0.38 O1.90 Si0.10'
_cod_database_code 7048255
_shelx_shelxl_version_number 2014/7
_shelx_space_group_comment
;
The symmetry employed for this shelxl refinement is uniquely defined
by the following loop, which should always be used as a source of
symmetry information in preference to the above space-group names.
They are only intended as comments.
;

loop_
_space_group_symop_operation_xyz
'x, y, z'
'-x+1/2, -y, z+1/2'
'-x, y+1/2, -z'
'x+1/2, -y+1/2, -z+1/2'
'-x, -y, -z'
'x-1/2, y, -z-1/2'
'x, -y-1/2, z'
'-x-1/2, y-1/2, z-1/2'

loop_
_atom_site_label
_atom_site_type_symbol
_atom_site_fract_x
_atom_site_fract_y
_atom_site_fract_z
_atom_site_U_iso_or_equiv
_atom_site_adp_type
_atom_site_occupancy
_atom_site_site_symmetry_order
_atom_site_calc_flag
_atom_site_refinement_flags_posn
_atom_site_refinement_flags_adp
_atom_site_refinement_flags_occupancy
Ni1 Ni 0.44210(5) 1.02302(4) 0.56395(3) 0.0271(2) Uani 1 1 d . . .
Ni2 Ni 0.72923(5) 1.04843(4) 0.54849(3) 0.0279(2) Uani 1 1 d . . .
Si1 Si -0.05643(15) 0.7500 0.70022(9) 0.0238(4) Uani 1 2 d S T P
O1 O 0.5364(3) 0.9495(2) 0.61672(18) 0.0387(9) Uani 1 1 d . . .
O2 O 0.6836(3) 1.0147(2) 0.64593(17) 0.0428(10) Uani 1 1 d . . .
O3 O 0.3089(3) 0.9889(2) 0.61565(17) 0.0375(9) Uani 1 1 d . . .
O4 O 0.7804(3) 1.0856(2) 0.45426(16) 0.0404(10) Uani 1 1 d . . .
O5 O 0.3654(3) 1.1122(2) 0.52633(18) 0.0373(9) Uani 1 1 d . . .
O6 O 0.7692(3) 0.9434(2) 0.5286(2) 0.0456(11) Uani 1 1 d . . .
O7 O 0.5786(3) 1.05114(19) 0.51174(17) 0.0292(8) Uani 1 1 d . . .
O8 O 0.4739(4) 1.1015(3) 0.6458(2) 0.0777(16) Uani 1 1 d . . .
O9 O 0.7087(5) 1.1588(3) 0.5801(3) 0.0732(15) Uani 1 1 d . . .
O10 O 0.8941(5) 1.0567(4) 0.5857(4) 0.109(2) Uani 1 1 d . . .
C1 C -0.1596(7) 0.7500 0.7700(4) 0.041(2) Uani 1 2 d S T P
C2 C 0.0319(4) 0.8324(3) 0.7065(2) 0.0256(11) Uani 1 1 d . . .
C3 C 0.0391(4) 0.8709(3) 0.7666(2) 0.0279(11) Uani 1 1 d . . .
H3 H -0.0071 0.8577 0.8018 0.034 Uiso 1 1 calc R U .
C4 C 0.1114(4) 0.9277(3) 0.7767(2) 0.0286(11) Uani 1 1 d . . .
C5 C 0.1782(4) 0.9496(3) 0.7241(2) 0.0297(11) Uani 1 1 d . . .
H5 H 0.2286 0.9871 0.7306 0.036 Uiso 1 1 calc R U .
C6 C 0.1699(4) 0.9155(3) 0.6608(2) 0.0255(11) Uani 1 1 d . . .
C7 C 0.0992(4) 0.8574(3) 0.6530(2) 0.0260(11) Uani 1 1 d . . .
H7 H 0.0955 0.8339 0.6114 0.031 Uiso 1 1 calc R U .
C8 C 0.2392(4) 0.9415(3) 0.6029(2) 0.0320(12) Uani 1 1 d . . .
C9 C 0.6108(5) 0.9664(3) 0.6566(2) 0.0321(12) Uani 1 1 d . . .
C10 C -0.1306(6) 0.7500 0.6181(3) 0.0295(16) Uani 1 2 d S T P
C11 C -0.1683(4) 0.8143(3) 0.5905(3) 0.0347(12) Uani 1 1 d . . .
H11 H -0.1448 0.8586 0.6088 0.042 Uiso 1 1 calc R U .
C12 C 0.2399(4) 1.1841(3) 0.4635(3) 0.0320(12) Uani 1 1 d . . .
C13 C 0.2764(6) 1.2500 0.4904(4) 0.0367(18) Uani 1 2 d S T P
H13 H 0.3251 1.2500 0.5265 0.044 Uiso 1 2 calc R U P
C14 C 0.2821(4) 1.1123(3) 0.4888(3) 0.0337(12) Uani 1 1 d . . .

loop_
_atom_site_aniso_label
_atom_site_aniso_U_11
_atom_site_aniso_U_22
_atom_site_aniso_U_33
_atom_site_aniso_U_23
_atom_site_aniso_U_13
_atom_site_aniso_U_12
Ni1 0.0270(4) 0.0339(4) 0.0203(3) 0.0053(3) -0.0003(3) -0.0017(3)
Ni2 0.0328(4) 0.0299(4) 0.0209(3) 0.0030(3) -0.0007(3) -0.0057(3)
Si1 0.0248(10) 0.0246(10) 0.0219(9) 0.000 0.0009(8) 0.000
O1 0.047(2) 0.042(2) 0.0272(18) 0.0128(17) -0.0153(18) -0.0161(18)
O2 0.048(2) 0.055(3) 0.0254(18) 0.0131(18) -0.0071(18) -0.023(2)
O3 0.036(2) 0.050(2) 0.0263(18) -0.0059(17) 0.0054(16) -0.0173(19)
O4 0.053(3) 0.049(2) 0.0191(17) -0.0082(16) 0.0097(16) -0.022(2)
O5 0.034(2) 0.034(2) 0.044(2) 0.0002(17) -0.0131(18) -0.0041(17)
O6 0.046(2) 0.028(2) 0.063(3) 0.0052(19) -0.021(2) -0.0035(19)
O7 0.0289(19) 0.036(2) 0.0228(16) 0.0080(15) 0.0014(14) -0.0026(15)
O8 0.074(4) 0.095(4) 0.064(3) -0.035(3) -0.012(3) 0.011(3)
O9 0.110(4) 0.038(3) 0.072(3) -0.009(2) -0.018(3) -0.007(3)
O10 0.080(4) 0.145(6) 0.103(5) -0.010(5) -0.029(4) -0.038(4)
C1 0.044(5) 0.036(4) 0.042(4) 0.000 0.024(4) 0.000
C2 0.031(3) 0.029(3) 0.017(2) -0.0021(19) -0.0009(19) 0.003(2)
C3 0.033(3) 0.034(3) 0.017(2) -0.001(2) 0.006(2) -0.007(2)
C4 0.039(3) 0.031(3) 0.017(2) -0.004(2) 0.003(2) -0.003(2)
C5 0.028(3) 0.033(3) 0.028(2) -0.007(2) 0.000(2) -0.007(2)
C6 0.029(3) 0.032(3) 0.015(2) -0.0020(19) 0.0017(19) -0.004(2)
C7 0.033(3) 0.030(3) 0.015(2) -0.0004(19) 0.002(2) 0.001(2)
C8 0.034(3) 0.040(3) 0.022(2) -0.002(2) 0.006(2) -0.004(2)
C9 0.041(3) 0.034(3) 0.021(2) 0.008(2) -0.008(2) -0.009(2)
C10 0.041(4) 0.024(4) 0.023(3) 0.000 -0.010(3) 0.000
C11 0.043(3) 0.025(3) 0.037(3) -0.001(2) -0.008(2) -0.005(2)
C12 0.033(3) 0.025(3) 0.038(3) 0.000(2) -0.009(2) 0.002(2)
C13 0.033(4) 0.035(4) 0.042(4) 0.000 -0.014(4) 0.000
C14 0.039(3) 0.028(3) 0.034(3) -0.003(2) -0.006(2) 0.001(2)

loop_
_atom_type_symbol
_atom_type_description
_atom_type_scat_dispersion_real
_atom_type_scat_dispersion_imag
_atom_type_scat_source
C C 0.0033 0.0016 'International Tables Vol C Tables 4.2.6.8 and 6.1.1.4'
H H 0.0000 0.0000 'International Tables Vol C Tables 4.2.6.8 and 6.1.1.4'
N N 0.0061 0.0033 'International Tables Vol C Tables 4.2.6.8 and 6.1.1.4'
O O 0.0106 0.0060 'International Tables Vol C Tables 4.2.6.8 and 6.1.1.4'
Si Si 0.0817 0.0704 'International Tables Vol C Tables 4.2.6.8 and 6.1.1.4'
Ni Ni 0.3393 1.1124 'International Tables Vol C Tables 4.2.6.8 and 6.1.1.4'

loop_
_geom_angle_atom_site_label_1
_geom_angle_atom_site_label_2
_geom_angle_atom_site_label_3
_geom_angle
_geom_angle_site_symmetry_1
_geom_angle_site_symmetry_3
O5 Ni1 O3 93.33(17) . .
O5 Ni1 O7 89.58(15) . .
O3 Ni1 O7 176.70(16) . .
O5 Ni1 O7 101.84(14) . 5_676
O3 Ni1 O7 93.88(14) . 5_676
O7 Ni1 O7 83.99(15) . 5_676
O5 Ni1 O1 166.86(15) . .
O3 Ni1 O1 89.82(17) . .
O7 Ni1 O1 87.68(15) . .
O7 Ni1 O1 90.65(15) 5_676 .
O5 Ni1 O8 80.24(18) . .
O3 Ni1 O8 88.31(18) . .
O7 Ni1 O8 93.73(19) . .
O7 Ni1 O8 176.87(17) 5_676 .
O1 Ni1 O8 87.11(19) . .
O7 Ni2 O6 100.26(15) . .
O7 Ni2 O4 86.79(15) . .
O6 Ni2 O4 93.51(18) . .
O7 Ni2 O2 95.49(14) . .
O6 Ni2 O2 88.08(18) . .
O4 Ni2 O2 176.95(15) . .
O7 Ni2 O9 88.51(18) . .
O6 Ni2 O9 170.86(19) . .
O4 Ni2 O9 89.50(19) . .
O2 Ni2 O9 88.55(19) . .
O7 Ni2 O10 174.4(2) . .
O6 Ni2 O10 84.6(2) . .
O4 Ni2 O10 90.1(2) . .
O2 Ni2 O10 87.5(2) . .
O9 Ni2 O10 86.8(3) . .
C2 Si1 C2 108.1(3) 7_575 .
C2 Si1 C10 110.1(2) 7_575 .
C2 Si1 C10 110.1(2) . .
C2 Si1 C1 110.2(2) 7_575 .
C2 Si1 C1 110.2(2) . .
C10 Si1 C1 108.3(4) . .
C9 O1 Ni1 125.0(4) . .
C9 O2 Ni2 122.8(3) . .
C8 O3 Ni1 131.8(3) . .
C8 O4 Ni2 128.3(4) 5_676 .
C14 O5 Ni1 126.4(3) . .
C14 O6 Ni2 135.1(4) 5_676 .
Ni2 O7 Ni1 124.97(17) . .
Ni2 O7 Ni1 111.66(17) . 5_676
Ni1 O7 Ni1 96.01(15) . 5_676
C3 C2 C7 116.3(5) . .
C3 C2 Si1 120.3(4) . .
C7 C2 Si1 123.4(4) . .
C4 C3 C2 123.1(4) . .
C3 C4 C5 119.2(4) . .
C3 C4 C9 118.6(4) . 6_557
C5 C4 C9 122.1(5) . 6_557
C4 C5 C6 120.1(5) . .
C7 C6 C5 119.2(4) . .
C7 C6 C8 120.7(4) . .
C5 C6 C8 120.1(4) . .
C6 C7 C2 121.9(4) . .
O3 C8 O4 126.1(5) . 5_676
O3 C8 C6 116.9(4) . .
O4 C8 C6 117.1(5) 5_676 .
O1 C9 O2 125.5(5) . .
O1 C9 C4 116.6(5) . 6_657
O2 C9 C4 117.9(4) . 6_657
C11 C10 C11 117.2(6) . 7_575
C11 C10 Si1 120.8(3) . .
C11 C10 Si1 120.8(3) 7_575 .
C10 C11 C12 122.6(5) . 5_576
C11 C12 C13 118.9(5) 5_576 .
C11 C12 C14 119.8(5) 5_576 .
C13 C12 C14 121.2(5) . .
C12 C13 C12 119.8(7) 7_585 .
O6 C14 O5 124.8(5) 5_676 .
O6 C14 C12 116.6(5) 5_676 .
O5 C14 C12 118.6(5) . .

loop_
_geom_bond_atom_site_label_1
_geom_bond_atom_site_label_2
_geom_bond_distance
_geom_bond_site_symmetry_2
Ni1 O5 2.021(4) .
Ni1 O3 2.026(4) .
Ni1 O7 2.032(3) .
Ni1 O7 2.034(4) 5_676
Ni1 O1 2.055(4) .
Ni1 O8 2.196(5) .
Ni2 O7 1.986(3) .
Ni2 O6 2.014(4) .
Ni2 O4 2.081(3) .
Ni2 O2 2.100(3) .
Ni2 O9 2.121(5) .
Ni2 O10 2.157(6) .
Si1 C2 1.856(5) 7_575
Si1 C2 1.856(5) .
Si1 C10 1.862(7) .
Si1 C1 1.874(7) .
O1 C9 1.244(6) .
O2 C9 1.272(6) .
O3 C8 1.241(6) .
O4 C8 1.257(6) 5_676
O5 C14 1.263(6) .
O6 C14 1.243(6) 5_676
O7 Ni1 2.034(4) 5_676
C2 C3 1.384(6) .
C2 C7 1.417(7) .
C3 C4 1.379(7) .
C4 C5 1.385(7) .
C4 C9 1.497(6) 6_557
C5 C6 1.401(6) .
C6 C7 1.378(7) .
C6 C8 1.504(7) .
C8 O4 1.257(6) 5_676
C9 C4 1.497(6) 6_657
C10 C11 1.373(6) .
C10 C11 1.373(6) 7_575
C11 C12 1.383(7) 5_576
C12 C11 1.383(7) 5_576
C12 C13 1.388(6) .
C12 C14 1.493(7) .
C13 C12 1.388(6) 7_585
C14 O6 1.243(6) 5_676

loop_
_platon_squeeze_void_nr
_platon_squeeze_void_average_x
_platon_squeeze_void_average_y
_platon_squeeze_void_average_z
_platon_squeeze_void_volume
_platon_squeeze_void_count_electrons
_platon_squeeze_void_content
1 -0.051 0.250 0.750 770 142 ' '
2 -0.007 0.750 0.250 770 144 ' '
